data_2231988
loop_
_publ_author_name
'Fun, Hoong-Kun'
'Arshad, Suhana'
'Shetty, Shobhitha'
'Kalluraya, Balakrishna'

_publ_section_title
;
 4-[2-(2-Methoxyphenyl)hydrazinylidene]-3-methyl-5-oxo-4,5-dihydro-1<i>H</i>-pyrazole-1-carbothioamide
;
_journal_coeditor_code LH5336
_journal_issue 10
_journal_name_full 'Acta Crystallographica Section E'
_journal_page_first o2711
_journal_paper_doi 10.1107/S1600536811037883
_journal_volume 67
_journal_year 2011
_chemical_formula_iupac 'C12 H13 N5 O2 S'
_chemical_formula_moiety 'C12 H13 N5 O2 S'
_chemical_formula_sum 'C12 H13 N5 O2 S'
_chemical_formula_weight 291.33
_chemical_name_systematic
;
4-[2-(2-Methoxyphenyl)hydrazinylidene]-3-methyl-5-oxo-4,5-dihydro-1<i>H</i>-
pyrazole-1-carbothioamide
;
_space_group_IT_number 13
_symmetry_cell_setting monoclinic
_symmetry_space_group_name_Hall '-P 2yc'
_symmetry_space_group_name_H-M 'P 1 2/c 1'
_atom_sites_solution_hydrogens geom
_atom_sites_solution_primary direct
_atom_sites_solution_secondary difmap
_audit_creation_method SHELXL-97
_cell_angle_alpha 90.00
_cell_angle_beta 108.369(2)
_cell_angle_gamma 90.00
_cell_formula_units_Z 4
_cell_length_a 14.3207(13)
_cell_length_b 5.2003(5)
_cell_length_c 19.5919(18)
_cell_measurement_reflns_used 5668
_cell_measurement_temperature 296(2)
_cell_measurement_theta_max 29.23
_cell_measurement_theta_min 2.23
_cell_volume 1384.7(2)
_computing_cell_refinement 'SAINT (Bruker, 2009)'
_computing_data_collection 'APEX2 (Bruker, 2009)'
_computing_data_reduction 'SAINT (Bruker, 2009)'
_computing_molecular_graphics 'SHELXTL (Sheldrick, 2008)'
_computing_publication_material
;
SHELXTL (Sheldrick, 2008) and PLATON (Spek, 2009)
;
_computing_structure_refinement 'SHELXTL (Sheldrick, 2008)'
_computing_structure_solution 'SHELXTL (Sheldrick, 2008)'
_diffrn_ambient_temperature 296(2)
_diffrn_measured_fraction_theta_full 0.996
_diffrn_measured_fraction_theta_max 0.996
_diffrn_measurement_device_type
;
Bruker SMART APEXII CCD area-detector
;
_diffrn_measurement_method '\f and \w'
_diffrn_radiation_monochromator graphite
_diffrn_radiation_source 'fine-focus sealed tube'
_diffrn_radiation_type MoK\a
_diffrn_radiation_wavelength 0.71073
_diffrn_reflns_av_R_equivalents 0.0614
_diffrn_reflns_av_sigmaI/netI 0.0415
_diffrn_reflns_limit_h_max 20
_diffrn_reflns_limit_h_min -20
_diffrn_reflns_limit_k_max 7
_diffrn_reflns_limit_k_min -7
_diffrn_reflns_limit_l_max 28
_diffrn_reflns_limit_l_min -28
_diffrn_reflns_number 26169
_diffrn_reflns_theta_full 31.39
_diffrn_reflns_theta_max 31.39
_diffrn_reflns_theta_min 1.50
_exptl_absorpt_coefficient_mu 0.243
_exptl_absorpt_correction_T_max 0.9801
_exptl_absorpt_correction_T_min 0.8657
_exptl_absorpt_correction_type multi-scan
_exptl_absorpt_process_details '(<i>SADABS</i>; Bruker, 2009)'
_exptl_crystal_colour red
_exptl_crystal_density_diffrn 1.397
_exptl_crystal_density_method 'not measured'
_exptl_crystal_description plate
_exptl_crystal_F_000 608
_exptl_crystal_size_max 0.61
_exptl_crystal_size_mid 0.28
_exptl_crystal_size_min 0.08
_refine_diff_density_max 0.604
_refine_diff_density_min -0.339
_refine_ls_extinction_method none
_refine_ls_goodness_of_fit_ref 1.052
_refine_ls_hydrogen_treatment mixed
_refine_ls_matrix_type full
_refine_ls_number_parameters 195
_refine_ls_number_reflns 4567
_refine_ls_number_restraints 0
_refine_ls_restrained_S_all 1.052
_refine_ls_R_factor_all 0.0817
_refine_ls_R_factor_gt 0.0596
_refine_ls_shift/su_max 0.000
_refine_ls_shift/su_mean 0.000
_refine_ls_structure_factor_coef Fsqd
_refine_ls_weighting_details 'calc w=1/[\s^2^(Fo^2^)+(0.1052P)^2^+0.2450P] where P=(Fo^2^+2Fc^2^)/3'
_refine_ls_weighting_scheme calc
_refine_ls_wR_factor_gt 0.1644
_refine_ls_wR_factor_ref 0.1865
_reflns_number_gt 3273
_reflns_number_total 4567
_reflns_threshold_expression I>2sigma(I)
_cod_data_source_file lh5336.cif
_cod_data_source_block I
_cod_original_sg_symbol_H-M 'P 2/c'
_cod_database_code 2231988
_cod_database_fobs_code 2231988

loop_
_symmetry_equiv_pos_as_xyz
'x, y, z'
'-x, y, -z+1/2'
'-x, -y, -z'
'x, -y, z-1/2'

loop_
_atom_site_type_symbol
_atom_site_label
_atom_site_fract_x
_atom_site_fract_y
_atom_site_fract_z
_atom_site_U_iso_or_equiv
_atom_site_adp_type
_atom_site_calc_flag
_atom_site_refinement_flags
_atom_site_occupancy
_atom_site_symmetry_multiplicity
S S1 0.11741(4) 0.15498(9) 0.09216(3) 0.05009(17) Uani d . 1 1
O O1 0.17608(12) 1.2296(3) -0.21073(8) 0.0635(4) Uani d . 1 1
O O2 0.15180(10) 0.6859(3) -0.08927(7) 0.0512(3) Uani d . 1 1
N N1 0.28202(12) 1.0877(3) -0.08210(8) 0.0464(4) Uani d . 1 1
N N2 0.32172(11) 1.0371(3) -0.01384(8) 0.0435(3) Uani d . 1 1
N N3 0.26013(11) 0.5730(3) 0.09587(7) 0.0431(3) Uani d . 1 1
N N4 0.19132(10) 0.5181(3) 0.02795(7) 0.0402(3) Uani d . 1 1
N N5 0.06446(14) 0.2838(4) -0.04505(9) 0.0567(5) Uani d . 1 1
C C1 0.40913(17) 1.3986(5) -0.08198(11) 0.0604(6) Uani d . 1 1
H H1A 0.4474 1.3460 -0.0364 0.072 Uiso calc R 1 1
C C2 0.4416(2) 1.5936(5) -0.11722(13) 0.0735(7) Uani d . 1 1
H H2A 0.5016 1.6737 -0.0951 0.088 Uiso calc R 1 1
C C3 0.3850(2) 1.6686(5) -0.18496(12) 0.0669(6) Uani d . 1 1
H H3A 0.4073 1.7994 -0.2083 0.080 Uiso calc R 1 1
C C4 0.29584(18) 1.5529(4) -0.21881(11) 0.0565(5) Uani d . 1 1
H H4A 0.2584 1.6049 -0.2647 0.068 Uiso calc R 1 1
C C5 0.26225(15) 1.3592(4) -0.18418(9) 0.0469(4) Uani d . 1 1
C C6 0.31955(14) 1.2835(4) -0.11518(9) 0.0457(4) Uani d . 1 1
C C7 0.28270(13) 0.8477(3) 0.01271(9) 0.0405(4) Uani d . 1 1
C C8 0.31221(13) 0.7655(4) 0.08639(9) 0.0424(4) Uani d . 1 1
C C9 0.20102(13) 0.6833(3) -0.02533(9) 0.0399(3) Uani d . 1 1
C C10 0.38820(17) 0.8850(4) 0.14794(11) 0.0603(6) Uani d . 1 1
H H10A 0.3937 0.7893 0.1909 0.090 Uiso calc R 1 1
H H10B 0.3697 1.0591 0.1538 0.090 Uiso calc R 1 1
H H10C 0.4503 0.8840 0.1389 0.090 Uiso calc R 1 1
C C11 0.12283(13) 0.3225(3) 0.02151(9) 0.0398(3) Uani d . 1 1
C C12 0.1117(2) 1.3083(6) -0.27861(13) 0.0755(7) Uani d . 1 1
H H12A 0.0572 1.1912 -0.2939 0.113 Uiso calc R 1 1
H H12B 0.1465 1.3088 -0.3132 0.113 Uiso calc R 1 1
H H12C 0.0877 1.4782 -0.2747 0.113 Uiso calc R 1 1
H H1N1 0.231(2) 1.010(5) -0.1081(15) 0.081(9) Uiso d . 1 1
H H1N5 0.0188(18) 0.171(5) -0.0500(14) 0.060(7) Uiso d . 1 1
H H2N5 0.071(2) 0.387(6) -0.0797(15) 0.074(8) Uiso d . 1 1

loop_
_atom_site_aniso_label
_atom_site_aniso_U_11
_atom_site_aniso_U_22
_atom_site_aniso_U_33
_atom_site_aniso_U_12
_atom_site_aniso_U_13
_atom_site_aniso_U_23
S1 0.0585(3) 0.0470(3) 0.0424(3) -0.01645(19) 0.01250(19) 0.00532(18)
O1 0.0680(9) 0.0748(10) 0.0413(7) -0.0202(8) 0.0081(6) 0.0067(7)
O2 0.0618(8) 0.0567(8) 0.0309(6) -0.0155(6) 0.0087(5) 0.0023(5)
N1 0.0569(9) 0.0484(8) 0.0337(7) -0.0151(7) 0.0141(6) 0.0030(6)
N2 0.0532(8) 0.0441(8) 0.0353(7) -0.0102(6) 0.0167(6) 0.0015(6)
N3 0.0509(8) 0.0433(8) 0.0315(6) -0.0117(6) 0.0077(5) 0.0021(5)
N4 0.0490(7) 0.0384(7) 0.0309(6) -0.0117(6) 0.0095(5) 0.0003(5)
N5 0.0659(10) 0.0568(10) 0.0396(8) -0.0278(9) 0.0055(7) 0.0027(7)
C1 0.0693(12) 0.0694(13) 0.0394(9) -0.0247(11) 0.0130(8) 0.0099(9)
C2 0.0822(15) 0.0808(16) 0.0541(13) -0.0374(13) 0.0167(11) 0.0121(11)
C3 0.0923(16) 0.0626(13) 0.0486(11) -0.0257(12) 0.0263(11) 0.0096(9)
C4 0.0801(13) 0.0552(12) 0.0364(9) -0.0072(10) 0.0214(9) 0.0065(8)
C5 0.0611(10) 0.0479(10) 0.0334(8) -0.0078(8) 0.0173(7) -0.0015(7)
C6 0.0605(10) 0.0449(9) 0.0351(8) -0.0100(8) 0.0202(7) 0.0023(7)
C7 0.0485(8) 0.0396(8) 0.0345(8) -0.0097(7) 0.0148(6) 0.0002(6)
C8 0.0498(9) 0.0432(9) 0.0330(7) -0.0115(7) 0.0112(6) 0.0000(6)
C9 0.0490(8) 0.0382(8) 0.0330(7) -0.0060(6) 0.0135(6) 0.0011(6)
C10 0.0682(12) 0.0665(13) 0.0387(9) -0.0277(10) 0.0060(8) 0.0003(9)
C11 0.0457(8) 0.0332(8) 0.0394(8) -0.0054(6) 0.0116(6) -0.0010(6)
C12 0.0713(14) 0.106(2) 0.0429(11) -0.0109(14) 0.0086(10) 0.0023(12)

loop_
_atom_type_symbol
_atom_type_description
_atom_type_scat_dispersion_real
_atom_type_scat_dispersion_imag
_atom_type_scat_source
C C 0.0033 0.0016 'International Tables Vol C Tables 4.2.6.8 and 6.1.1.4'
H H 0.0000 0.0000 'International Tables Vol C Tables 4.2.6.8 and 6.1.1.4'
N N 0.0061 0.0033 'International Tables Vol C Tables 4.2.6.8 and 6.1.1.4'
O O 0.0106 0.0060 'International Tables Vol C Tables 4.2.6.8 and 6.1.1.4'
S S 0.1246 0.1234 'International Tables Vol C Tables 4.2.6.8 and 6.1.1.4'

loop_
_geom_angle_atom_site_label_1
_geom_angle_atom_site_label_2
_geom_angle_atom_site_label_3
_geom_angle
C5 O1 C12 117.38(18)
N2 N1 C6 120.92(16)
N2 N1 H1N1 122.0(19)
C6 N1 H1N1 117.0(19)
N1 N2 C7 116.97(15)
C8 N3 N4 106.45(13)
C11 N4 C9 128.13(14)
C11 N4 N3 119.72(13)
C9 N4 N3 112.12(13)
C11 N5 H1N5 115.8(17)
C11 N5 H2N5 118.4(18)
H1N5 N5 H2N5 125(2)
C6 C1 C2 119.4(2)
C6 C1 H1A 120.3
C2 C1 H1A 120.3
C3 C2 C1 120.0(2)
C3 C2 H2A 120.0
C1 C2 H2A 120.0
C2 C3 C4 121.02(19)
C2 C3 H3A 119.5
C4 C3 H3A 119.5
C3 C4 C5 119.66(19)
C3 C4 H4A 120.2
C5 C4 H4A 120.2
O1 C5 C4 126.05(18)
O1 C5 C6 114.59(16)
C4 C5 C6 119.36(18)
C1 C6 C5 120.59(17)
C1 C6 N1 122.18(17)
C5 C6 N1 117.23(16)
N2 C7 C8 126.34(16)
N2 C7 C9 127.67(16)
C8 C7 C9 105.98(14)
N3 C8 C7 111.94(15)
N3 C8 C10 121.01(16)
C7 C8 C10 126.96(16)
O2 C9 N4 127.62(15)
O2 C9 C7 128.89(15)
N4 C9 C7 103.49(14)
C8 C10 H10A 109.5
C8 C10 H10B 109.5
H10A C10 H10B 109.5
C8 C10 H10C 109.5
H10A C10 H10C 109.5
H10B C10 H10C 109.5
N5 C11 N4 114.13(15)
N5 C11 S1 124.15(14)
N4 C11 S1 121.72(13)
O1 C12 H12A 109.5
O1 C12 H12B 109.5
H12A C12 H12B 109.5
O1 C12 H12C 109.5
H12A C12 H12C 109.5
H12B C12 H12C 109.5

loop_
_geom_bond_atom_site_label_1
_geom_bond_atom_site_label_2
_geom_bond_distance
S1 C11 1.6578(17)
O1 C5 1.357(2)
O1 C12 1.419(3)
O2 C9 1.229(2)
N1 N2 1.305(2)
N1 C6 1.402(2)
N1 H1N1 0.85(3)
N2 C7 1.317(2)
N3 C8 1.296(2)
N3 N4 1.4131(18)
N4 C11 1.391(2)
N4 C9 1.392(2)
N5 C11 1.324(2)
N5 H1N5 0.86(3)
N5 H2N5 0.89(3)
C1 C6 1.379(3)
C1 C2 1.387(3)
C1 H1A 0.9300
C2 C3 1.375(3)
C2 H2A 0.9300
C3 C4 1.378(3)
C3 H3A 0.9300
C4 C5 1.383(3)
C4 H4A 0.9300
C5 C6 1.399(3)
C7 C8 1.435(2)
C7 C9 1.451(2)
C8 C10 1.482(2)
C10 H10A 0.9600
C10 H10B 0.9600
C10 H10C 0.9600
C12 H12A 0.9600
C12 H12B 0.9600
C12 H12C 0.9600

loop_
_geom_hbond_atom_site_label_D
_geom_hbond_atom_site_label_H
_geom_hbond_atom_site_label_A
_geom_hbond_site_symmetry_A
_geom_hbond_distance_DH
_geom_hbond_distance_HA
_geom_hbond_distance_DA
_geom_hbond_angle_DHA
_geom_hbond_publ_flag
N1 H1N1 O2 . 0.85(3) 2.13(3) 2.775(2) 133(2) yes
N5 H2N5 O2 . 0.89(3) 1.98(3) 2.715(3) 138(3) yes
N5 H1N5 S1 3_555 0.86(3) 2.52(3) 3.366(2) 168(2) yes

loop_
_geom_torsion_atom_site_label_1
_geom_torsion_atom_site_label_2
_geom_torsion_atom_site_label_3
_geom_torsion_atom_site_label_4
_geom_torsion
C6 N1 N2 C7 -179.10(17)
C8 N3 N4 C11 -178.33(16)
C8 N3 N4 C9 -0.3(2)
C6 C1 C2 C3 -0.7(4)
C1 C2 C3 C4 0.1(4)
C2 C3 C4 C5 0.3(4)
C12 O1 C5 C4 -3.6(3)
C12 O1 C5 C6 176.1(2)
C3 C4 C5 O1 179.7(2)
C3 C4 C5 C6 0.0(3)
C2 C1 C6 C5 0.9(4)
C2 C1 C6 N1 -179.2(2)
O1 C5 C6 C1 179.7(2)
C4 C5 C6 C1 -0.6(3)
O1 C5 C6 N1 -0.2(3)
C4 C5 C6 N1 179.53(19)
N2 N1 C6 C1 12.2(3)
N2 N1 C6 C5 -167.88(17)
N1 N2 C7 C8 -177.67(17)
N1 N2 C7 C9 1.2(3)
N4 N3 C8 C7 -0.7(2)
N4 N3 C8 C10 176.20(18)
N2 C7 C8 N3 -179.65(18)
C9 C7 C8 N3 1.3(2)
N2 C7 C8 C10 3.7(3)
C9 C7 C8 C10 -175.4(2)
C11 N4 C9 O2 -1.5(3)
N3 N4 C9 O2 -179.33(18)
C11 N4 C9 C7 178.88(16)
N3 N4 C9 C7 1.00(19)
N2 C7 C9 O2 0.0(3)
C8 C7 C9 O2 179.03(19)
N2 C7 C9 N4 179.64(18)
C8 C7 C9 N4 -1.31(19)
C9 N4 C11 N5 4.3(3)
N3 N4 C11 N5 -177.95(17)
C9 N4 C11 S1 -176.08(14)
N3 N4 C11 S1 1.7(2)

loop_
_cod_related_entry_id
_cod_related_entry_database
_cod_related_entry_code
1 ChemSpider 4812713
